data_2104402
loop_
_publ_author_name
'Chan, Eric J.'
'Rae, A. David'
'Welberry, T. Richard'

_publ_section_title
;
 On the polymorphism of benzocaine; a low-temperature structural phase
 transition for form (II)
;
_journal_coeditor_code SO5027
_journal_issue 4
_journal_name_full 'Acta Crystallographica Section B'
_journal_page_first 509
_journal_page_last 515
_journal_paper_doi 10.1107/S0108768109018898
_journal_volume 65
_journal_year 2009
_chemical_formula_moiety 'C9 H11 N O2'
_chemical_formula_sum 'C9 H11 N O2'
_chemical_formula_weight 165.19
_chemical_name_common benzocaine
_chemical_name_systematic
;
 ethyl 4-aminobenzoate
;
_space_group_IT_number 14
_symmetry_cell_setting monoclinic
_symmetry_space_group_name_Hall '-P 2ybc'
_symmetry_space_group_name_H-M 'P 1 21/c 1'
_atom_sites_solution_hydrogens geom
_atom_sites_solution_primary direct
_atom_sites_solution_secondary difmap
_cell_angle_alpha 90.00
_cell_angle_beta 91.699(4)
_cell_angle_gamma 90.00
_cell_formula_units_Z 4
_cell_length_a 8.2570(7)
_cell_length_b 5.5009(4)
_cell_length_c 19.956(2)
_cell_measurement_reflns_used 83119
_cell_measurement_temperature 300(2)
_cell_measurement_theta_max 25.028
_cell_measurement_theta_min 2.546
_cell_volume 906.02(14)
_computing_cell_refinement 'HKL Scalepack (Otwinowski & Minor 1997)'
_computing_data_collection 'Collect (Nonius BV, 1997-2000)'
_computing_data_reduction 'Denzo and Scalepak (Otwinowski & Minor, 1997)'
_computing_molecular_graphics 'XTAL3.7 (Hall et al., 2001)'
_computing_publication_material 'XTAL3.7 (Hall et al., 2001)'
_computing_structure_refinement 'SHELXL-97 (Sheldrick, 1997)'
_computing_structure_solution known
_diffrn_ambient_temperature 300(2)
_diffrn_detector_area_resol_mean 9
_diffrn_measured_fraction_theta_full 0.993
_diffrn_measured_fraction_theta_max 0.993
_diffrn_measurement_device_type KappaCCD
_diffrn_measurement_method CCD
_diffrn_radiation_monochromator graphite
_diffrn_radiation_source 'fine-focus sealed tube'
_diffrn_radiation_type MoK\a
_diffrn_radiation_wavelength 0.71073
_diffrn_reflns_av_R_equivalents 0.0398
_diffrn_reflns_av_sigmaI/netI 0.0252
_diffrn_reflns_limit_h_max 9
_diffrn_reflns_limit_h_min -9
_diffrn_reflns_limit_k_max 6
_diffrn_reflns_limit_k_min -6
_diffrn_reflns_limit_l_max 23
_diffrn_reflns_limit_l_min -23
_diffrn_reflns_number 12216
_diffrn_reflns_theta_full 25.05
_diffrn_reflns_theta_max 25.05
_diffrn_reflns_theta_min 3.16
_exptl_absorpt_coefficient_mu 0.086
_exptl_absorpt_correction_T_max 0.989
_exptl_absorpt_correction_T_min 0.980
_exptl_absorpt_correction_type integration
_exptl_absorpt_process_details
;
Gaussian integration (Coppens, 1970)
;
_exptl_crystal_colour colourless
_exptl_crystal_density_diffrn 1.211
_exptl_crystal_density_method 'not measured'
_exptl_crystal_description block
_exptl_crystal_F_000 352
_exptl_crystal_size_max 0.15
_exptl_crystal_size_mid 0.15
_exptl_crystal_size_min 0.07
_refine_diff_density_max 0.115
_refine_diff_density_min -0.103
_refine_ls_extinction_method none
_refine_ls_goodness_of_fit_ref 1.013
_refine_ls_hydrogen_treatment refall
_refine_ls_matrix_type full
_refine_ls_number_parameters 153
_refine_ls_number_reflns 1595
_refine_ls_number_restraints 0
_refine_ls_restrained_S_all 1.013
_refine_ls_R_factor_all 0.0668
_refine_ls_R_factor_gt 0.0405
_refine_ls_shift/su_max 0.000
_refine_ls_shift/su_mean 0.000
_refine_ls_structure_factor_coef Fsqd
_refine_ls_weighting_details 'calc w=1/[\s^2^(Fo^2^)+(0.0631P)^2^+0.1023P] where P=(Fo^2^+2Fc^2^)/3'
_refine_ls_weighting_scheme calc
_refine_ls_wR_factor_gt 0.1021
_refine_ls_wR_factor_ref 0.1221
_reflns_number_gt 1108
_reflns_number_total 1595
_reflns_threshold_expression >2sigma(I)
_cod_data_source_file so5027.cif
_cod_data_source_block I
_cod_original_sg_symbol_H-M 'P 21/c'
_cod_database_code 2104402
_cod_database_fobs_code 2104402

loop_
_symmetry_equiv_pos_as_xyz
'x, y, z'
'x, -y+1/2, z+1/2'
'-x, -y, -z'
'-x, y-1/2, -z-1/2'

loop_
_atom_site_type_symbol
_atom_site_label
_atom_site_fract_x
_atom_site_fract_y
_atom_site_fract_z
_atom_site_U_iso_or_equiv
_atom_site_adp_type
_atom_site_calc_flag
_atom_site_refinement_flags
_atom_site_occupancy
_atom_site_disorder_assembly
_atom_site_disorder_group
C C1 0.47994(18) 0.4098(3) 0.35998(7) 0.0602(4) Uani d . 1 . .
C C2 0.3381(2) 0.5278(3) 0.37717(9) 0.0683(5) Uani d . 1 . .
C C3 0.1889(2) 0.4420(3) 0.35654(9) 0.0700(5) Uani d . 1 . .
C C4 0.17547(19) 0.2330(3) 0.31754(7) 0.0621(4) Uani d . 1 . .
C C5 0.3176(2) 0.1155(3) 0.29952(8) 0.0661(5) Uani d . 1 . .
C C6 0.4662(2) 0.2028(3) 0.32038(8) 0.0656(5) Uani d . 1 . .
C C7 0.6407(2) 0.4978(3) 0.38208(8) 0.0672(5) Uani d . 1 . .
O O8 0.76791(14) 0.4103(2) 0.36567(6) 0.0895(5) Uani d . 1 . .
O O9 0.63403(13) 0.6869(2) 0.42404(6) 0.0802(4) Uani d . 1 . .
C C10 0.7866(2) 0.7865(5) 0.44921(13) 0.0903(6) Uani d . 1 . .
C C11 0.7475(3) 0.9811(5) 0.49787(13) 0.0931(7) Uani d . 1 . .
N N12 0.0263(2) 0.1503(3) 0.29546(9) 0.0831(5) Uani d . 1 . .
H H13 0.347(2) 0.668(3) 0.4029(8) 0.081(5) Uiso d . 1 . .
H H14 0.092(2) 0.523(3) 0.3709(8) 0.078(5) Uiso d . 1 . .
H H15 0.3051(19) -0.030(3) 0.2739(8) 0.074(5) Uiso d . 1 . .
H H16 0.562(2) 0.124(3) 0.3068(7) 0.069(4) Uiso d . 1 . .
H H17 0.842(3) 0.838(4) 0.4110(10) 0.107(7) Uiso d . 1 . .
H H18 0.846(3) 0.641(4) 0.4707(10) 0.112(7) Uiso d . 1 . .
H H19 0.680(3) 1.102(5) 0.4772(13) 0.138(10) Uiso d . 1 . .
H H20 0.848(3) 1.059(4) 0.5160(11) 0.122(7) Uiso d . 1 . .
H H21 0.688(3) 0.919(4) 0.5369(13) 0.137(9) Uiso d . 1 . .
H H22 -0.058(3) 0.208(4) 0.3146(10) 0.092(6) Uiso d . 1 . .
H H23 0.023(2) -0.001(4) 0.2767(10) 0.096(6) Uiso d . 1 . .

loop_
_atom_site_aniso_label
_atom_site_aniso_U_11
_atom_site_aniso_U_22
_atom_site_aniso_U_33
_atom_site_aniso_U_12
_atom_site_aniso_U_13
_atom_site_aniso_U_23
C1 0.0603(9) 0.0598(9) 0.0607(9) 0.0027(7) 0.0036(7) 0.0017(7)
C2 0.0676(11) 0.0617(10) 0.0753(11) 0.0047(8) -0.0004(8) -0.0102(9)
C3 0.0599(10) 0.0685(11) 0.0814(11) 0.0103(8) -0.0010(8) -0.0107(9)
C4 0.0618(10) 0.0613(9) 0.0632(9) 0.0010(7) -0.0017(7) 0.0006(8)
C5 0.0728(11) 0.0590(10) 0.0668(10) 0.0027(8) 0.0047(8) -0.0078(8)
C6 0.0620(10) 0.0668(10) 0.0686(10) 0.0078(8) 0.0086(8) -0.0017(8)
C7 0.0635(10) 0.0715(11) 0.0666(10) 0.0020(8) 0.0040(8) 0.0037(8)
O8 0.0610(8) 0.1057(10) 0.1022(10) 0.0041(6) 0.0089(6) -0.0169(8)
O9 0.0646(7) 0.0837(8) 0.0921(9) -0.0049(6) -0.0014(6) -0.0180(7)
C10 0.0693(12) 0.1033(16) 0.0981(15) -0.0173(11) -0.0007(11) -0.0148(14)
C11 0.0922(15) 0.0925(15) 0.0937(16) -0.0157(13) -0.0098(13) -0.0112(13)
N12 0.0660(10) 0.0829(12) 0.1000(12) -0.0003(8) -0.0013(8) -0.0226(9)

loop_
_atom_type_symbol
_atom_type_description
_atom_type_scat_dispersion_real
_atom_type_scat_dispersion_imag
_atom_type_scat_source
C C 0.0033 0.0016 'International Tables Vol C Tables 4.2.6.8 and 6.1.1.4'
H H 0.0000 0.0000 'International Tables Vol C Tables 4.2.6.8 and 6.1.1.4'
O O 0.0106 0.0060 'International Tables Vol C Tables 4.2.6.8 and 6.1.1.4'
N N 0.0061 0.0033 'International Tables Vol C Tables 4.2.6.8 and 6.1.1.4'

loop_
_geom_angle_atom_site_label_1
_geom_angle_atom_site_label_2
_geom_angle_atom_site_label_3
_geom_angle_site_symmetry_1
_geom_angle_site_symmetry_3
_geom_angle
_geom_angle_publ_flag
C6 C1 C2 . . 117.87(15) ?
C6 C1 C7 . . 119.95(14) ?
C2 C1 C7 . . 122.18(15) ?
C3 C2 C1 . . 121.40(16) ?
C3 C2 H13 . . 120.5(11) ?
C1 C2 H13 . . 118.1(11) ?
C2 C3 C4 . . 120.58(16) ?
C2 C3 H14 . . 119.7(10) ?
C4 C3 H14 . . 119.6(10) ?
N12 C4 C3 . . 120.63(15) ?
N12 C4 C5 . . 121.10(16) ?
C3 C4 C5 . . 118.23(15) ?
C6 C5 C4 . . 120.73(16) ?
C6 C5 H15 . . 122.6(10) ?
C4 C5 H15 . . 116.6(10) ?
C5 C6 C1 . . 121.18(15) ?
C5 C6 H16 . . 120.1(10) ?
C1 C6 H16 . . 118.7(10) ?
O8 C7 O9 . . 122.07(15) ?
O8 C7 C1 . . 124.91(16) ?
O9 C7 C1 . . 113.02(14) ?
C7 O9 C10 . . 117.35(14) ?
O9 C10 C11 . . 107.14(18) ?
O9 C10 H17 . . 105.6(13) ?
C11 C10 H17 . . 115.6(13) ?
O9 C10 H18 . . 104.3(12) ?
C11 C10 H18 . . 113.4(12) ?
H17 C10 H18 . . 109.7(19) ?
C10 C11 H19 . . 110.8(15) ?
C10 C11 H20 . . 110.6(13) ?
H19 C11 H20 . . 109(2) ?
C10 C11 H21 . . 112.8(14) ?
H19 C11 H21 . . 106(2) ?
H20 C11 H21 . . 106.9(19) ?
C4 N12 H22 . . 117.3(13) ?
C4 N12 H23 . . 116.8(12) ?
H22 N12 H23 . . 120.3(18) ?

loop_
_geom_bond_atom_site_label_1
_geom_bond_atom_site_label_2
_geom_bond_site_symmetry_2
_geom_bond_distance
_geom_bond_publ_flag
C1 C6 . 1.389(2) ?
C1 C2 . 1.391(2) ?
C1 C7 . 1.468(2) ?
C2 C3 . 1.371(2) ?
C2 H13 . 0.927(17) ?
C3 C4 . 1.391(2) ?
C3 H14 . 0.965(17) ?
C4 N12 . 1.373(2) ?
C4 C5 . 1.397(2) ?
C5 C6 . 1.370(2) ?
C5 H15 . 0.954(17) ?
C6 H16 . 0.951(16) ?
C7 O8 . 1.2097(18) ?
C7 O9 . 1.3373(19) ?
O9 C10 . 1.450(2) ?
C10 C11 . 1.487(3) ?
C10 H17 . 0.94(2) ?
C10 H18 . 1.02(2) ?
C11 H19 . 0.95(3) ?
C11 H20 . 0.99(3) ?
C11 H21 . 0.99(3) ?
N12 H22 . 0.86(2) ?
N12 H23 . 0.91(2) ?

loop_
_geom_hbond_atom_site_label_D
_geom_hbond_atom_site_label_H
_geom_hbond_atom_site_label_A
_geom_hbond_site_symmetry_A
_geom_hbond_distance_DH
_geom_hbond_distance_HA
_geom_hbond_distance_DA
_geom_hbond_angle_DHA
N12 H22 O8 1_455 0.86(2) 2.11(2) 2.956(2) 168.5(18)
N12 H23 N12 4_556 0.91(2) 2.43(2) 3.3165(19) 165.3(16)

loop_
_geom_torsion_atom_site_label_1
_geom_torsion_atom_site_label_2
_geom_torsion_atom_site_label_3
_geom_torsion_atom_site_label_4
_geom_torsion_site_symmetry_1
_geom_torsion_site_symmetry_2
_geom_torsion_site_symmetry_3
_geom_torsion_site_symmetry_4
_geom_torsion
_geom_torsion_publ_flag
C6 C1 C2 C3 . . . . 0.8(3) ?
C7 C1 C2 C3 . . . . -179.47(15) ?
C1 C2 C3 C4 . . . . 0.0(3) ?
C2 C3 C4 N12 . . . . -178.38(16) ?
C2 C3 C4 C5 . . . . -0.7(3) ?
N12 C4 C5 C6 . . . . 178.35(15) ?
C3 C4 C5 C6 . . . . 0.7(2) ?
C4 C5 C6 C1 . . . . 0.1(3) ?
C2 C1 C6 C5 . . . . -0.8(2) ?
C7 C1 C6 C5 . . . . 179.44(15) ?
C6 C1 C7 O8 . . . . 4.0(3) ?
C2 C1 C7 O8 . . . . -175.79(16) ?
C6 C1 C7 O9 . . . . -175.04(14) ?
C2 C1 C7 O9 . . . . 5.2(2) ?
O8 C7 O9 C10 . . . . 0.5(3) ?
C1 C7 O9 C10 . . . . 179.58(17) ?
C7 O9 C10 C11 . . . . -176.18(18) ?

loop_
_cod_related_entry_id
_cod_related_entry_database
_cod_related_entry_code
1 ChemSpider 13854242
